data_1574058
loop_
_publ_author_name
'Zhao, Xing'
'Xie, Haojie'
'Zuo, Jing'
'Wang, Jihe'
'Zhao, Mei-Xin'
'Zhang, Jun'

_publ_section_title
;
 PCCP ligands with a semi-rigid backbone for chromium-catalyzed selective
 ethylene tri-/tetramerization
;
_journal_issue 9
_journal_name_full 'Catalysis Science &amp; Technology'
_journal_page_first 2713
_journal_page_last 2721
_journal_paper_doi 10.1039/D5CY00152H
_journal_volume 15
_journal_year 2025
_chemical_absolute_configuration ad
_chemical_formula_sum 'C33 H34 Cr O4 P2'
_chemical_formula_weight 608.54
_space_group_crystal_system orthorhombic
_space_group_IT_number 29
_space_group_name_Hall 'P 2c -2ac'
_space_group_name_H-M_alt 'P c a 21'
_atom_sites_solution_hydrogens geom
_audit_creation_method SHELXL-2013
_audit_update_record
;
2024-02-26 deposited with the CCDC.	2025-03-06 downloaded from the CCDC.
;
_cell_angle_alpha 90
_cell_angle_beta 90
_cell_angle_gamma 90
_cell_formula_units_Z 4
_cell_length_a 20.1424(8)
_cell_length_b 10.9490(3)
_cell_length_c 13.4777(4)
_cell_measurement_reflns_used 9876
_cell_measurement_temperature 213(2)
_cell_measurement_theta_max 54.682
_cell_measurement_theta_min 5.049
_cell_volume 2972.36(17)
_computing_cell_refinement 'Bruker SAINT'
_computing_data_collection 'Bruker APEX2'
_computing_data_reduction 'Bruker SAINT'
_computing_molecular_graphics 'Bruker SHELXTL'
_computing_publication_material 'Bruker SHELXTL'
_computing_structure_refinement 'SHELXL-2013 (Sheldrick, 2013)'
_computing_structure_solution 'SHELXS-97 (Sheldrick 2008)'
_diffrn_ambient_temperature 213(2)
_diffrn_measured_fraction_theta_full 0.998
_diffrn_measured_fraction_theta_max 0.998
_diffrn_measurement_device_type 'Bruker APEX-II CCD'
_diffrn_measurement_method '\f and \w scans'
_diffrn_radiation_type MoK\a
_diffrn_radiation_wavelength 0.71073
_diffrn_reflns_av_R_equivalents 0.0396
_diffrn_reflns_av_unetI/netI 0.0395
_diffrn_reflns_Laue_measured_fraction_full 0.998
_diffrn_reflns_Laue_measured_fraction_max 0.998
_diffrn_reflns_limit_h_max 24
_diffrn_reflns_limit_h_min -24
_diffrn_reflns_limit_k_max 13
_diffrn_reflns_limit_k_min -13
_diffrn_reflns_limit_l_max 16
_diffrn_reflns_limit_l_min -16
_diffrn_reflns_number 25531
_diffrn_reflns_point_group_measured_fraction_full 0.997
_diffrn_reflns_point_group_measured_fraction_max 0.996
_diffrn_reflns_theta_full 25.242
_diffrn_reflns_theta_max 25.998
_diffrn_reflns_theta_min 2.022
_exptl_absorpt_coefficient_mu 0.529
_exptl_absorpt_correction_T_max 0.7456
_exptl_absorpt_correction_T_min 0.6465
_exptl_absorpt_correction_type multi-scan
_exptl_absorpt_process_details sadabs
_exptl_crystal_colour colorless
_exptl_crystal_density_diffrn 1.360
_exptl_crystal_description prismatic
_exptl_crystal_F_000 1272
_exptl_crystal_size_max 0.150
_exptl_crystal_size_mid 0.120
_exptl_crystal_size_min 0.090
_refine_diff_density_max 0.199
_refine_diff_density_min -0.246
_refine_diff_density_rms 0.043
_refine_ls_abs_structure_details
; 
 Flack x determined using 2320 quotients [(I+)-(I-)]/[(I+)+(I-)] 
 (Parsons and Flack (2004), Acta Cryst. A60, s61). 
;
_refine_ls_abs_structure_Flack 0.016(8)
_refine_ls_extinction_method none
_refine_ls_goodness_of_fit_ref 1.049
_refine_ls_hydrogen_treatment constr
_refine_ls_matrix_type full
_refine_ls_number_parameters 363
_refine_ls_number_reflns 5840
_refine_ls_number_restraints 1
_refine_ls_restrained_S_all 1.049
_refine_ls_R_factor_all 0.0372
_refine_ls_R_factor_gt 0.0308
_refine_ls_shift/su_max 0.001
_refine_ls_shift/su_mean 0.000
_refine_ls_structure_factor_coef Fsqd
_refine_ls_weighting_details 'w=1/[\s^2^(Fo^2^)+(0.0281P)^2^+0.6087P] where P=(Fo^2^+2Fc^2^)/3'
_refine_ls_weighting_scheme calc
_refine_ls_wR_factor_gt 0.0647
_refine_ls_wR_factor_ref 0.0682
_reflns_Friedel_coverage 0.909
_reflns_Friedel_fraction_full 0.996
_reflns_Friedel_fraction_max 0.995
_reflns_number_gt 5337
_reflns_number_total 5840
_reflns_threshold_expression 'I > 2\s(I)'
_cod_data_source_file d5cy00152h2.cif
_cod_data_source_block dd23009
_cod_depositor_comments 'Adding full bibliography for 1574058--1574059.cif.'
_cod_database_code 1574058
_shelx_space_group_comment
; 
The symmetry employed for this shelxl refinement is uniquely defined 
by the following loop, which should always be used as a source of 
symmetry information in preference to the above space-group names. 
They are only intended as comments. 
;
_shelx_estimated_absorpt_t_min 0.925
_shelx_estimated_absorpt_t_max 0.954
_shelxl_version_number 2013-4

loop_
_space_group_symop_operation_xyz
'x, y, z'
'-x, -y, z+1/2'
'x+1/2, -y, z'
'-x+1/2, y, z+1/2'

loop_
_atom_site_label
_atom_site_type_symbol
_atom_site_fract_x
_atom_site_fract_y
_atom_site_fract_z
_atom_site_U_iso_or_equiv
_atom_site_adp_type
_atom_site_occupancy
_atom_site_site_symmetry_order
_atom_site_calc_flag
_atom_site_refinement_flags_posn
_atom_site_refinement_flags_adp
_atom_site_refinement_flags_occupancy
_atom_site_disorder_assembly
_atom_site_disorder_group
Cr1 Cr 0.62862(2) 0.15902(4) 0.58614(4) 0.01910(12) Uani 1 1 d . . . . .
P1 P 0.56957(4) 0.17237(7) 0.43293(6) 0.01898(18) Uani 1 1 d . . . . .
P2 P 0.69353(4) 0.31395(7) 0.51609(6) 0.02033(18) Uani 1 1 d . . . . .
O1 O 0.54949(15) 0.3534(2) 0.6941(2) 0.0416(7) Uani 1 1 d . . . . .
O2 O 0.70005(15) 0.1406(3) 0.7811(2) 0.0481(8) Uani 1 1 d . . . . .
O3 O 0.72218(13) -0.0417(2) 0.5209(2) 0.0430(7) Uani 1 1 d . . . . .
O4 O 0.53318(15) -0.0377(2) 0.6473(2) 0.0469(8) Uani 1 1 d . . . . .
C1 C 0.57724(17) 0.2809(3) 0.6484(3) 0.0259(8) Uani 1 1 d . . . . .
C2 C 0.67379(19) 0.1494(3) 0.7057(3) 0.0297(8) Uani 1 1 d . . . . .
C3 C 0.68698(17) 0.0366(3) 0.5409(2) 0.0260(8) Uani 1 1 d . . . . .
C4 C 0.56935(18) 0.0389(3) 0.6246(2) 0.0272(8) Uani 1 1 d . . . . .
C5 C 0.67128(17) 0.3332(3) 0.3845(2) 0.0244(7) Uani 1 1 d . . . . .
H5A H 0.6805 0.4177 0.3651 0.029 Uiso 1 1 calc R U . . .
H5B H 0.6999 0.2801 0.3445 0.029 Uiso 1 1 calc R U . . .
C6 C 0.59951(17) 0.3045(3) 0.3599(2) 0.0220(7) Uani 1 1 d . . . . .
C7 C 0.56704(18) 0.3636(3) 0.2873(3) 0.0269(8) Uani 1 1 d . . . . .
C8 C 0.5964(2) 0.4704(3) 0.2323(3) 0.0353(9) Uani 1 1 d . . . . .
H8A H 0.6290 0.5106 0.2740 0.053 Uiso 1 1 calc R U . . .
H8B H 0.5614 0.5278 0.2155 0.053 Uiso 1 1 calc R U . . .
H8C H 0.6176 0.4418 0.1720 0.053 Uiso 1 1 calc R U . . .
C9 C 0.49898(19) 0.3315(3) 0.2491(3) 0.0323(8) Uani 1 1 d . . . . .
H9A H 0.4666 0.3879 0.2763 0.048 Uiso 1 1 calc R U . . .
H9B H 0.4878 0.2488 0.2691 0.048 Uiso 1 1 calc R U . . .
H9C H 0.4987 0.3370 0.1772 0.048 Uiso 1 1 calc R U . . .
C10 C 0.47970(16) 0.1924(3) 0.4474(3) 0.0219(7) Uani 1 1 d . . . . .
C11 C 0.43292(18) 0.1069(3) 0.4155(3) 0.0304(8) Uani 1 1 d . . . . .
H11 H 0.4473 0.0356 0.3832 0.036 Uiso 1 1 calc R U . . .
C12 C 0.36556(19) 0.1256(4) 0.4306(3) 0.0380(9) Uani 1 1 d . . . . .
H12 H 0.3348 0.0667 0.4090 0.046 Uiso 1 1 calc R U . . .
C13 C 0.3435(2) 0.2304(3) 0.4771(3) 0.0365(9) Uani 1 1 d . . . . .
H13 H 0.2978 0.2429 0.4878 0.044 Uiso 1 1 calc R U . . .
C14 C 0.38887(19) 0.3161(3) 0.5077(3) 0.0342(8) Uani 1 1 d . . . . .
H14 H 0.3740 0.3880 0.5386 0.041 Uiso 1 1 calc R U . . .
C15 C 0.45619(18) 0.2978(3) 0.4934(3) 0.0281(8) Uani 1 1 d . . . . .
H15 H 0.4865 0.3573 0.5151 0.034 Uiso 1 1 calc R U . . .
C16 C 0.57749(17) 0.0422(3) 0.3449(2) 0.0221(7) Uani 1 1 d . . . . .
H16 H 0.5421 0.0511 0.2945 0.027 Uiso 1 1 calc R U . . .
C17 C 0.6437(2) 0.0441(3) 0.2906(3) 0.0310(8) Uani 1 1 d . . . . .
H17A H 0.6798 0.0413 0.3393 0.037 Uiso 1 1 calc R U . . .
H17B H 0.6476 0.1207 0.2535 0.037 Uiso 1 1 calc R U . . .
C18 C 0.6509(2) -0.0630(3) 0.2191(3) 0.0417(10) Uani 1 1 d . . . . .
H18A H 0.6184 -0.0545 0.1654 0.050 Uiso 1 1 calc R U . . .
H18B H 0.6953 -0.0614 0.1895 0.050 Uiso 1 1 calc R U . . .
C19 C 0.6404(2) -0.1849(3) 0.2711(3) 0.0442(11) Uani 1 1 d . . . . .
H19A H 0.6427 -0.2513 0.2225 0.053 Uiso 1 1 calc R U . . .
H19B H 0.6755 -0.1976 0.3203 0.053 Uiso 1 1 calc R U . . .
C20 C 0.5734(2) -0.1872(3) 0.3221(3) 0.0349(9) Uani 1 1 d . . . . .
H20A H 0.5678 -0.2652 0.3569 0.042 Uiso 1 1 calc R U . . .
H20B H 0.5381 -0.1804 0.2723 0.042 Uiso 1 1 calc R U . . .
C21 C 0.56735(19) -0.0822(3) 0.3963(3) 0.0261(8) Uani 1 1 d . . . . .
H21A H 0.6006 -0.0923 0.4487 0.031 Uiso 1 1 calc R U . . .
H21B H 0.5233 -0.0844 0.4273 0.031 Uiso 1 1 calc R U . . .
C22 C 0.68440(16) 0.4664(3) 0.5702(2) 0.0234(7) Uani 1 1 d . . . . .
C23 C 0.6456(2) 0.5569(3) 0.5287(3) 0.0407(10) Uani 1 1 d . . . . .
H23 H 0.6234 0.5420 0.4685 0.049 Uiso 1 1 calc R U . . .
C24 C 0.6389(2) 0.6694(3) 0.5745(4) 0.0488(11) Uani 1 1 d . . . . .
H24 H 0.6130 0.7306 0.5446 0.059 Uiso 1 1 calc R U . . .
C25 C 0.6699(2) 0.6922(3) 0.6635(3) 0.0473(11) Uani 1 1 d . . . . .
H25 H 0.6653 0.7687 0.6945 0.057 Uiso 1 1 calc R U . . .
C26 C 0.7076(2) 0.6021(4) 0.7067(3) 0.0501(12) Uani 1 1 d . . . . .
H26 H 0.7287 0.6169 0.7677 0.060 Uiso 1 1 calc R U . . .
C27 C 0.7145(2) 0.4897(3) 0.6608(3) 0.0408(10) Uani 1 1 d . . . . .
H27 H 0.7400 0.4284 0.6914 0.049 Uiso 1 1 calc R U . . .
C28 C 0.78413(16) 0.3035(3) 0.5065(3) 0.0231(7) Uani 1 1 d . . . . .
C29 C 0.81875(18) 0.3862(3) 0.4469(3) 0.0334(8) Uani 1 1 d . . . . .
H29 H 0.7956 0.4496 0.4150 0.040 Uiso 1 1 calc R U . . .
C30 C 0.8865(2) 0.3758(4) 0.4343(3) 0.0394(9) Uani 1 1 d . . . . .
H30 H 0.9092 0.4310 0.3931 0.047 Uiso 1 1 calc R U . . .
C31 C 0.92066(19) 0.2849(3) 0.4820(3) 0.0400(10) Uani 1 1 d . . . . .
H31 H 0.9669 0.2782 0.4738 0.048 Uiso 1 1 calc R U . . .
C32 C 0.88761(19) 0.2036(4) 0.5419(3) 0.0416(10) Uani 1 1 d . . . . .
H32 H 0.9113 0.1417 0.5749 0.050 Uiso 1 1 calc R U . . .
C33 C 0.81970(18) 0.2124(3) 0.5537(3) 0.0315(8) Uani 1 1 d . . . . .
H33 H 0.7974 0.1559 0.5942 0.038 Uiso 1 1 calc R U . . .

loop_
_atom_site_aniso_label
_atom_site_aniso_U_11
_atom_site_aniso_U_22
_atom_site_aniso_U_33
_atom_site_aniso_U_23
_atom_site_aniso_U_13
_atom_site_aniso_U_12
Cr1 0.0191(3) 0.0197(2) 0.0186(2) 0.0014(2) 0.0004(2) -0.0001(2)
P1 0.0188(5) 0.0179(4) 0.0203(4) 0.0006(3) -0.0003(4) -0.0014(3)
P2 0.0190(4) 0.0201(4) 0.0218(4) 0.0010(3) -0.0018(4) -0.0014(3)
O1 0.0401(17) 0.0409(15) 0.0439(17) -0.0104(13) 0.0084(14) 0.0089(13)
O2 0.0494(19) 0.0650(19) 0.0297(16) -0.0014(13) -0.0174(14) 0.0086(15)
O3 0.0332(16) 0.0342(14) 0.0616(19) -0.0099(14) -0.0026(15) 0.0134(12)
O4 0.052(2) 0.0419(15) 0.0471(17) 0.0034(14) 0.0174(15) -0.0214(14)
C1 0.027(2) 0.0268(17) 0.0244(18) 0.0012(15) -0.0024(15) -0.0045(15)
C2 0.027(2) 0.0294(18) 0.032(2) -0.0021(15) 0.0019(17) 0.0020(15)
C3 0.0214(19) 0.0301(18) 0.0266(18) 0.0030(14) -0.0035(15) -0.0049(15)
C4 0.029(2) 0.0294(17) 0.0230(17) -0.0003(14) 0.0038(15) 0.0014(16)
C5 0.026(2) 0.0238(17) 0.0231(17) 0.0032(14) 0.0003(15) -0.0056(14)
C6 0.024(2) 0.0208(16) 0.0215(17) 0.0014(13) -0.0026(14) -0.0036(14)
C7 0.029(2) 0.0226(16) 0.0295(19) 0.0034(14) 0.0000(16) 0.0012(15)
C8 0.035(2) 0.0316(19) 0.039(2) 0.0143(17) -0.0069(17) 0.0006(16)
C9 0.032(2) 0.0341(19) 0.031(2) 0.0054(15) -0.0068(16) -0.0010(16)
C10 0.0193(18) 0.0219(15) 0.0247(17) 0.0049(13) -0.0023(14) 0.0013(13)
C11 0.027(2) 0.0242(17) 0.040(2) -0.0027(16) 0.0030(16) -0.0023(15)
C12 0.025(2) 0.035(2) 0.054(3) 0.000(2) 0.001(2) -0.0080(16)
C13 0.021(2) 0.044(2) 0.044(2) 0.0049(19) 0.0045(17) 0.0046(17)
C14 0.032(2) 0.0338(18) 0.037(2) 0.0003(17) 0.0019(18) 0.0104(16)
C15 0.026(2) 0.0258(16) 0.032(2) -0.0036(15) -0.0025(16) 0.0010(15)
C16 0.0241(19) 0.0194(16) 0.0228(17) -0.0020(13) -0.0020(14) -0.0006(14)
C17 0.038(2) 0.0265(18) 0.0281(19) 0.0019(15) 0.0097(16) -0.0027(16)
C18 0.057(3) 0.032(2) 0.036(2) -0.0034(17) 0.019(2) 0.0014(19)
C19 0.065(3) 0.0254(19) 0.042(2) -0.0065(18) 0.017(2) 0.0036(19)
C20 0.046(3) 0.0209(17) 0.038(2) -0.0044(15) 0.0000(19) -0.0050(16)
C21 0.029(2) 0.0192(17) 0.0298(19) -0.0018(14) 0.0035(15) -0.0061(14)
C22 0.0215(18) 0.0224(15) 0.0264(19) -0.0026(14) 0.0017(14) -0.0043(13)
C23 0.055(3) 0.0308(19) 0.036(2) 0.0020(17) -0.004(2) 0.0111(18)
C24 0.071(3) 0.0275(18) 0.048(3) 0.005(2) 0.002(2) 0.0150(19)
C25 0.063(3) 0.0251(19) 0.054(3) -0.0089(19) 0.014(2) -0.005(2)
C26 0.058(3) 0.044(2) 0.049(3) -0.019(2) -0.010(2) -0.005(2)
C27 0.048(3) 0.0316(19) 0.043(2) -0.0055(18) -0.012(2) 0.0040(18)
C28 0.0207(17) 0.0241(15) 0.0245(17) -0.0044(13) 0.0005(15) -0.0030(13)
C29 0.029(2) 0.0313(18) 0.040(2) 0.0061(17) -0.0012(18) -0.0038(16)
C30 0.031(2) 0.044(2) 0.043(2) -0.0005(19) 0.011(2) -0.0121(17)
C31 0.019(2) 0.039(2) 0.062(3) -0.012(2) 0.0080(18) 0.0000(17)
C32 0.027(2) 0.038(2) 0.060(3) 0.0043(19) -0.0035(19) 0.0068(17)
C33 0.026(2) 0.0296(18) 0.039(2) 0.0053(15) -0.0011(16) -0.0020(15)

loop_
_atom_type_symbol
_atom_type_description
_atom_type_scat_dispersion_real
_atom_type_scat_dispersion_imag
_atom_type_scat_source
C C 0.0033 0.0016 'International Tables Vol C Tables 4.2.6.8 and 6.1.1.4'
H H 0.0000 0.0000 'International Tables Vol C Tables 4.2.6.8 and 6.1.1.4'
Cr Cr 0.3209 0.6236 'International Tables Vol C Tables 4.2.6.8 and 6.1.1.4'
O O 0.0106 0.0060 'International Tables Vol C Tables 4.2.6.8 and 6.1.1.4'
P P 0.1023 0.0942 'International Tables Vol C Tables 4.2.6.8 and 6.1.1.4'

loop_
_geom_angle_atom_site_label_1
_geom_angle_atom_site_label_2
_geom_angle_atom_site_label_3
_geom_angle
_geom_angle_site_symmetry_1
_geom_angle_site_symmetry_3
_geom_angle_publ_flag
C4 Cr1 C2 91.89(16) . . ?
C4 Cr1 C3 89.29(14) . . ?
C2 Cr1 C3 86.27(15) . . ?
C4 Cr1 C1 91.40(15) . . ?
C2 Cr1 C1 85.56(15) . . ?
C3 Cr1 C1 171.82(15) . . ?
C4 Cr1 P2 171.32(11) . . ?
C2 Cr1 P2 96.75(12) . . ?
C3 Cr1 P2 92.09(10) . . ?
C1 Cr1 P2 88.46(10) . . ?
C4 Cr1 P1 87.95(11) . . ?
C2 Cr1 P1 179.44(12) . . ?
C3 Cr1 P1 94.27(10) . . ?
C1 Cr1 P1 93.90(11) . . ?
P2 Cr1 P1 83.40(3) . . ?
C10 P1 C6 106.53(15) . . ?
C10 P1 C16 104.13(15) . . ?
C6 P1 C16 103.39(15) . . ?
C10 P1 Cr1 114.03(11) . . ?
C6 P1 Cr1 110.21(11) . . ?
C16 P1 Cr1 117.50(11) . . ?
C22 P2 C28 100.67(14) . . ?
C22 P2 C5 104.76(15) . . ?
C28 P2 C5 100.45(16) . . ?
C22 P2 Cr1 116.37(11) . . ?
C28 P2 Cr1 122.63(11) . . ?
C5 P2 Cr1 109.60(11) . . ?
O1 C1 Cr1 173.6(3) . . ?
O2 C2 Cr1 177.5(4) . . ?
O3 C3 Cr1 174.5(3) . . ?
O4 C4 Cr1 178.5(3) . . ?
C6 C5 P2 114.8(2) . . ?
C6 C5 H5A 108.6 . . ?
P2 C5 H5A 108.6 . . ?
C6 C5 H5B 108.6 . . ?
P2 C5 H5B 108.6 . . ?
H5A C5 H5B 107.5 . . ?
C7 C6 C5 121.6(3) . . ?
C7 C6 P1 127.3(3) . . ?
C5 C6 P1 110.9(2) . . ?
C6 C7 C8 122.8(3) . . ?
C6 C7 C9 125.5(3) . . ?
C8 C7 C9 111.7(3) . . ?
C7 C8 H8A 109.5 . . ?
C7 C8 H8B 109.5 . . ?
H8A C8 H8B 109.5 . . ?
C7 C8 H8C 109.5 . . ?
H8A C8 H8C 109.5 . . ?
H8B C8 H8C 109.5 . . ?
C7 C9 H9A 109.5 . . ?
C7 C9 H9B 109.5 . . ?
H9A C9 H9B 109.5 . . ?
C7 C9 H9C 109.5 . . ?
H9A C9 H9C 109.5 . . ?
H9B C9 H9C 109.5 . . ?
C15 C10 C11 117.6(3) . . ?
C15 C10 P1 118.8(3) . . ?
C11 C10 P1 123.6(3) . . ?
C12 C11 C10 121.1(3) . . ?
C12 C11 H11 119.5 . . ?
C10 C11 H11 119.5 . . ?
C13 C12 C11 120.3(4) . . ?
C13 C12 H12 119.9 . . ?
C11 C12 H12 119.9 . . ?
C14 C13 C12 119.3(4) . . ?
C14 C13 H13 120.4 . . ?
C12 C13 H13 120.4 . . ?
C13 C14 C15 120.8(3) . . ?
C13 C14 H14 119.6 . . ?
C15 C14 H14 119.6 . . ?
C14 C15 C10 121.0(3) . . ?
C14 C15 H15 119.5 . . ?
C10 C15 H15 119.5 . . ?
C17 C16 C21 110.1(3) . . ?
C17 C16 P1 111.8(2) . . ?
C21 C16 P1 112.3(2) . . ?
C17 C16 H16 107.5 . . ?
C21 C16 H16 107.5 . . ?
P1 C16 H16 107.5 . . ?
C16 C17 C18 112.2(3) . . ?
C16 C17 H17A 109.2 . . ?
C18 C17 H17A 109.2 . . ?
C16 C17 H17B 109.2 . . ?
C18 C17 H17B 109.2 . . ?
H17A C17 H17B 107.9 . . ?
C19 C18 C17 111.7(3) . . ?
C19 C18 H18A 109.3 . . ?
C17 C18 H18A 109.3 . . ?
C19 C18 H18B 109.3 . . ?
C17 C18 H18B 109.3 . . ?
H18A C18 H18B 107.9 . . ?
C20 C19 C18 110.3(3) . . ?
C20 C19 H19A 109.6 . . ?
C18 C19 H19A 109.6 . . ?
C20 C19 H19B 109.6 . . ?
C18 C19 H19B 109.6 . . ?
H19A C19 H19B 108.1 . . ?
C19 C20 C21 110.8(3) . . ?
C19 C20 H20A 109.5 . . ?
C21 C20 H20A 109.5 . . ?
C19 C20 H20B 109.5 . . ?
C21 C20 H20B 109.5 . . ?
H20A C20 H20B 108.1 . . ?
C20 C21 C16 111.1(3) . . ?
C20 C21 H21A 109.4 . . ?
C16 C21 H21A 109.4 . . ?
C20 C21 H21B 109.4 . . ?
C16 C21 H21B 109.4 . . ?
H21A C21 H21B 108.0 . . ?
C23 C22 C27 118.2(3) . . ?
C23 C22 P2 123.4(3) . . ?
C27 C22 P2 118.3(3) . . ?
C22 C23 C24 120.9(4) . . ?
C22 C23 H23 119.6 . . ?
C24 C23 H23 119.6 . . ?
C25 C24 C23 120.5(4) . . ?
C25 C24 H24 119.8 . . ?
C23 C24 H24 119.8 . . ?
C24 C25 C26 119.3(4) . . ?
C24 C25 H25 120.3 . . ?
C26 C25 H25 120.3 . . ?
C25 C26 C27 120.3(4) . . ?
C25 C26 H26 119.9 . . ?
C27 C26 H26 119.9 . . ?
C26 C27 C22 120.8(4) . . ?
C26 C27 H27 119.6 . . ?
C22 C27 H27 119.6 . . ?
C33 C28 C29 118.2(3) . . ?
C33 C28 P2 121.9(3) . . ?
C29 C28 P2 119.8(3) . . ?
C30 C29 C28 120.7(3) . . ?
C30 C29 H29 119.7 . . ?
C28 C29 H29 119.7 . . ?
C31 C30 C29 119.9(4) . . ?
C31 C30 H30 120.0 . . ?
C29 C30 H30 120.0 . . ?
C30 C31 C32 120.2(4) . . ?
C30 C31 H31 119.9 . . ?
C32 C31 H31 119.9 . . ?
C31 C32 C33 120.2(4) . . ?
C31 C32 H32 119.9 . . ?
C33 C32 H32 119.9 . . ?
C32 C33 C28 120.7(3) . . ?
C32 C33 H33 119.6 . . ?
C28 C33 H33 119.6 . . ?

loop_
_geom_bond_atom_site_label_1
_geom_bond_atom_site_label_2
_geom_bond_distance
_geom_bond_site_symmetry_2
_geom_bond_publ_flag
Cr1 C4 1.850(4) . ?
Cr1 C2 1.854(4) . ?
Cr1 C3 1.884(4) . ?
Cr1 C1 1.886(4) . ?
Cr1 P2 2.3405(9) . ?
Cr1 P1 2.3874(10) . ?
P1 C10 1.834(3) . ?
P1 C6 1.850(3) . ?
P1 C16 1.861(3) . ?
P2 C22 1.830(3) . ?
P2 C28 1.833(3) . ?
P2 C5 1.841(3) . ?
O1 C1 1.149(4) . ?
O2 C2 1.150(4) . ?
O3 C3 1.145(4) . ?
O4 C4 1.153(4) . ?
C5 C6 1.516(5) . ?
C5 H5A 0.9800 . ?
C5 H5B 0.9800 . ?
C6 C7 1.343(5) . ?
C7 C8 1.506(5) . ?
C7 C9 1.506(5) . ?
C8 H8A 0.9700 . ?
C8 H8B 0.9700 . ?
C8 H8C 0.9700 . ?
C9 H9A 0.9700 . ?
C9 H9B 0.9700 . ?
C9 H9C 0.9700 . ?
C10 C15 1.392(5) . ?
C10 C11 1.396(5) . ?
C11 C12 1.387(5) . ?
C11 H11 0.9400 . ?
C12 C13 1.381(5) . ?
C12 H12 0.9400 . ?
C13 C14 1.374(5) . ?
C13 H13 0.9400 . ?
C14 C15 1.384(5) . ?
C14 H14 0.9400 . ?
C15 H15 0.9400 . ?
C16 C17 1.520(5) . ?
C16 C21 1.542(4) . ?
C16 H16 0.9900 . ?
C17 C18 1.524(5) . ?
C17 H17A 0.9800 . ?
C17 H17B 0.9800 . ?
C18 C19 1.523(5) . ?
C18 H18A 0.9800 . ?
C18 H18B 0.9800 . ?
C19 C20 1.515(6) . ?
C19 H19A 0.9800 . ?
C19 H19B 0.9800 . ?
C20 C21 1.528(5) . ?
C20 H20A 0.9800 . ?
C20 H20B 0.9800 . ?
C21 H21A 0.9800 . ?
C21 H21B 0.9800 . ?
C22 C23 1.381(5) . ?
C22 C27 1.388(5) . ?
C23 C24 1.384(5) . ?
C23 H23 0.9400 . ?
C24 C25 1.375(7) . ?
C24 H24 0.9400 . ?
C25 C26 1.374(6) . ?
C25 H25 0.9400 . ?
C26 C27 1.385(5) . ?
C26 H26 0.9400 . ?
C27 H27 0.9400 . ?
C28 C33 1.383(5) . ?
C28 C29 1.398(5) . ?
C29 C30 1.380(5) . ?
C29 H29 0.9400 . ?
C30 C31 1.370(6) . ?
C30 H30 0.9400 . ?
C31 C32 1.374(6) . ?
C31 H31 0.9400 . ?
C32 C33 1.380(5) . ?
C32 H32 0.9400 . ?
C33 H33 0.9400 . ?

loop_
_geom_hbond_atom_site_label_D
_geom_hbond_atom_site_label_H
_geom_hbond_atom_site_label_A
_geom_hbond_distance_DH
_geom_hbond_distance_HA
_geom_hbond_distance_DA
_geom_hbond_angle_DHA
_geom_hbond_site_symmetry_A
C16 H16 O4 0.99 2.50 3.474(4) 167.2 2_654
C16 H16 O4 0.99 2.50 3.474(4) 167.2 2_654

loop_
_geom_torsion_atom_site_label_1
_geom_torsion_atom_site_label_2
_geom_torsion_atom_site_label_3
_geom_torsion_atom_site_label_4
_geom_torsion
_geom_torsion_site_symmetry_1
_geom_torsion_site_symmetry_2
_geom_torsion_site_symmetry_3
_geom_torsion_site_symmetry_4
_geom_torsion_publ_flag
C22 P2 C5 C6 -94.8(3) . . . . ?
C28 P2 C5 C6 161.1(2) . . . . ?
Cr1 P2 C5 C6 30.7(3) . . . . ?
P2 C5 C6 C7 148.0(3) . . . . ?
P2 C5 C6 P1 -37.7(3) . . . . ?
C10 P1 C6 C7 -33.9(4) . . . . ?
C16 P1 C6 C7 75.5(3) . . . . ?
Cr1 P1 C6 C7 -158.1(3) . . . . ?
C10 P1 C6 C5 152.1(2) . . . . ?
C16 P1 C6 C5 -98.5(2) . . . . ?
Cr1 P1 C6 C5 27.9(3) . . . . ?
C5 C6 C7 C8 -6.4(5) . . . . ?
P1 C6 C7 C8 -179.8(3) . . . . ?
C5 C6 C7 C9 172.1(3) . . . . ?
P1 C6 C7 C9 -1.3(5) . . . . ?
C6 P1 C10 C15 -58.6(3) . . . . ?
C16 P1 C10 C15 -167.5(3) . . . . ?
Cr1 P1 C10 C15 63.2(3) . . . . ?
C6 P1 C10 C11 122.0(3) . . . . ?
C16 P1 C10 C11 13.1(3) . . . . ?
Cr1 P1 C10 C11 -116.2(3) . . . . ?
C15 C10 C11 C12 -1.0(5) . . . . ?
P1 C10 C11 C12 178.4(3) . . . . ?
C10 C11 C12 C13 0.5(6) . . . . ?
C11 C12 C13 C14 0.4(6) . . . . ?
C12 C13 C14 C15 -0.8(6) . . . . ?
C13 C14 C15 C10 0.3(6) . . . . ?
C11 C10 C15 C14 0.6(5) . . . . ?
P1 C10 C15 C14 -178.8(3) . . . . ?
C10 P1 C16 C17 156.2(2) . . . . ?
C6 P1 C16 C17 45.0(3) . . . . ?
Cr1 P1 C16 C17 -76.6(2) . . . . ?
C10 P1 C16 C21 -79.4(3) . . . . ?
C6 P1 C16 C21 169.4(3) . . . . ?
Cr1 P1 C16 C21 47.8(3) . . . . ?
C21 C16 C17 C18 53.9(4) . . . . ?
P1 C16 C17 C18 179.4(3) . . . . ?
C16 C17 C18 C19 -54.9(5) . . . . ?
C17 C18 C19 C20 56.0(5) . . . . ?
C18 C19 C20 C21 -57.5(5) . . . . ?
C19 C20 C21 C16 57.8(4) . . . . ?
C17 C16 C21 C20 -55.3(4) . . . . ?
P1 C16 C21 C20 179.4(3) . . . . ?
C28 P2 C22 C23 125.6(3) . . . . ?
C5 P2 C22 C23 21.7(3) . . . . ?
Cr1 P2 C22 C23 -99.5(3) . . . . ?
C28 P2 C22 C27 -58.7(3) . . . . ?
C5 P2 C22 C27 -162.6(3) . . . . ?
Cr1 P2 C22 C27 76.2(3) . . . . ?
C27 C22 C23 C24 2.3(6) . . . . ?
P2 C22 C23 C24 178.0(3) . . . . ?
C22 C23 C24 C25 -1.3(7) . . . . ?
C23 C24 C25 C26 0.0(7) . . . . ?
C24 C25 C26 C27 0.3(7) . . . . ?
C25 C26 C27 C22 0.8(7) . . . . ?
C23 C22 C27 C26 -2.0(6) . . . . ?
P2 C22 C27 C26 -178.0(3) . . . . ?
C22 P2 C28 C33 120.9(3) . . . . ?
C5 P2 C28 C33 -131.7(3) . . . . ?
Cr1 P2 C28 C33 -10.2(3) . . . . ?
C22 P2 C28 C29 -61.7(3) . . . . ?
C5 P2 C28 C29 45.7(3) . . . . ?
Cr1 P2 C28 C29 167.2(2) . . . . ?
C33 C28 C29 C30 1.0(5) . . . . ?
P2 C28 C29 C30 -176.4(3) . . . . ?
C28 C29 C30 C31 -1.2(6) . . . . ?
C29 C30 C31 C32 0.4(6) . . . . ?
C30 C31 C32 C33 0.5(6) . . . . ?
C31 C32 C33 C28 -0.6(6) . . . . ?
C29 C28 C33 C32 -0.1(5) . . . . ?
P2 C28 C33 C32 177.3(3) . . . . ?
